data_7017768
loop_
_publ_author_name
'Ballarin, Barbara'
'Busetto, Luigi'
'Cassani, Maria Cristina'
'Femoni, Cristina'
'Ferrari, Anna Maria'
'Miletto, Ivana'
'Caputo, Giuseppe'

_publ_section_title
;
 Primary amino-functionalized N-heterocyclic carbene ligands as support
 for Au(i)Au(i) interactions: structural, electrochemical, spectroscopic
 and computational studies of the dinuclear
 [Au(2)(NH(2)(CH(2))(2)imMe)(2)][NO(3)](2).
;
_journal_issue 8
_journal_name_full 'Dalton transactions (Cambridge, England : 2003)'
_journal_page_first 2445
_journal_page_last 2455
_journal_paper_doi 10.1039/c1dt11425e
_journal_volume 41
_journal_year 2012
_chemical_formula_sum 'C14 H30 Au2 N8 O8'
_chemical_formula_weight 832.39
_chemical_name_systematic
;
?
;
_space_group_IT_number 14
_symmetry_cell_setting monoclinic
_symmetry_space_group_name_Hall '-P 2yn'
_symmetry_space_group_name_H-M 'P 1 21/n 1'
_atom_sites_solution_hydrogens geom
_atom_sites_solution_primary direct
_atom_sites_solution_secondary difmap
_audit_creation_method SHELXL-97
_cell_angle_alpha 90.00
_cell_angle_beta 96.806(6)
_cell_angle_gamma 90.00
_cell_formula_units_Z 2
_cell_length_a 7.501(3)
_cell_length_b 10.545(5)
_cell_length_c 14.899(6)
_cell_measurement_reflns_used 4706
_cell_measurement_temperature 296(2)
_cell_measurement_theta_max 27.318
_cell_measurement_theta_min 2.372
_cell_volume 1170.2(9)
_computing_structure_refinement 'SHELXL-97 (Sheldrick, 2008)'
_computing_structure_solution 'SHELXS-97 (Sheldrick, 2008)'
_diffrn_ambient_temperature 296(2)
_diffrn_measured_fraction_theta_full 0.996
_diffrn_measured_fraction_theta_max 0.996
_diffrn_measurement_device_type 'CCD AREA DETECTOR'
_diffrn_measurement_method 'OMEGA SCANS'
_diffrn_radiation_monochromator graphite
_diffrn_radiation_source 'fine-focus sealed tube'
_diffrn_radiation_type MoK\a
_diffrn_radiation_wavelength 0.71073
_diffrn_reflns_av_R_equivalents 0.1055
_diffrn_reflns_av_sigmaI/netI 0.0835
_diffrn_reflns_limit_h_max 8
_diffrn_reflns_limit_h_min -8
_diffrn_reflns_limit_k_max 12
_diffrn_reflns_limit_k_min -12
_diffrn_reflns_limit_l_max 17
_diffrn_reflns_limit_l_min -17
_diffrn_reflns_number 10551
_diffrn_reflns_theta_full 24.99
_diffrn_reflns_theta_max 24.99
_diffrn_reflns_theta_min 2.37
_exptl_absorpt_coefficient_mu 12.579
_exptl_absorpt_correction_T_max 0.3660
_exptl_absorpt_correction_T_min 0.1876
_exptl_absorpt_correction_type 'EMPIRICAL SADABS'
_exptl_crystal_colour YELLOW
_exptl_crystal_density_diffrn 2.362
_exptl_crystal_density_method 'not measured'
_exptl_crystal_description PRISMATIC
_exptl_crystal_F_000 784
_exptl_crystal_size_max 0.20
_exptl_crystal_size_mid 0.15
_exptl_crystal_size_min 0.10
_refine_diff_density_max 4.122
_refine_diff_density_min -1.057
_refine_diff_density_rms 0.352
_refine_ls_extinction_method none
_refine_ls_goodness_of_fit_ref 1.066
_refine_ls_hydrogen_treatment constr
_refine_ls_matrix_type full
_refine_ls_number_parameters 147
_refine_ls_number_reflns 2061
_refine_ls_number_restraints 18
_refine_ls_restrained_S_all 1.062
_refine_ls_R_factor_all 0.1024
_refine_ls_R_factor_gt 0.0799
_refine_ls_shift/su_max 0.000
_refine_ls_shift/su_mean 0.000
_refine_ls_structure_factor_coef Fsqd
_refine_ls_weighting_details 'calc w=1/[\s^2^(Fo^2^)+(0.1437P)^2^+0.7969P] where P=(Fo^2^+2Fc^2^)/3'
_refine_ls_weighting_scheme calc
_refine_ls_wR_factor_gt 0.2091
_refine_ls_wR_factor_ref 0.2285
_reflns_number_gt 1507
_reflns_number_total 2061
_reflns_threshold_expression >2sigma(I)
_cod_data_source_file c1dt11425e.txt
_cod_data_source_block p21n
_cod_depositor_comments
;
The following automatic conversions were performed:

'_symmetry_cell_setting' value 'MONOCLINIC' changed to 'monoclinic'
according to /home/saulius/struct/CIF-dictionaries/cif_core.dic
dictionary named 'cif_core.dic' version 2.4.1 from
2010-06-29.

'_refine_ls_hydrogen_treatment' value 'CONSTR' changed
to 'constr' according to
/home/saulius/struct/CIF-dictionaries/cif_core.dic dictionary named
'cif_core.dic' version 2.4.1 from 2010-06-29.

Automatic conversion script
Id: cif_fix_values 1715 2011-07-08 13:25:40Z adriana 
;
_cod_original_sg_symbol_H-M P2(1)/n
_cod_database_code 7017768

loop_
_symmetry_equiv_pos_as_xyz
'x, y, z'
'-x+1/2, y+1/2, -z+1/2'
'-x, -y, -z'
'x-1/2, -y-1/2, z-1/2'

loop_
_atom_site_label
_atom_site_type_symbol
_atom_site_fract_x
_atom_site_fract_y
_atom_site_fract_z
_atom_site_U_iso_or_equiv
_atom_site_adp_type
_atom_site_occupancy
_atom_site_symmetry_multiplicity
_atom_site_calc_flag
_atom_site_refinement_flags
Au1 Au 0.16237(10) 0.04356(7) 0.07475(5) 0.0606(4) Uani 1 1 d .
C1 C 0.300(2) 0.1270(19) -0.0167(11) 0.055(4) Uani 1 1 d .
N2 N 0.384(2) 0.2364(16) -0.0077(11) 0.063(4) Uani 1 1 d .
C3 C 0.470(3) 0.262(2) -0.0820(18) 0.084(6) Uani 1 1 d .
H3 H 0.5356 0.3344 -0.0915 0.101 Uiso 1 1 calc R
C4 C 0.444(3) 0.166(2) -0.1363(17) 0.079(6) Uani 1 1 d .
H4 H 0.4886 0.1560 -0.1916 0.095 Uiso 1 1 calc R
N5 N 0.335(2) 0.0781(19) -0.0951(12) 0.067(4) Uani 1 1 d .
C6 C 0.385(3) 0.326(2) 0.0696(15) 0.077(6) Uani 1 1 d .
H6A H 0.2930 0.3020 0.1062 0.116 Uiso 1 1 calc R
H6B H 0.3618 0.4104 0.0471 0.116 Uiso 1 1 calc R
H6C H 0.4997 0.3233 0.1055 0.116 Uiso 1 1 calc R
N7 N 0.039(3) -0.0374(15) 0.1794(11) 0.064(4) Uani 1 1 d .
H7A H 0.0379 -0.0615 0.1242 0.077 Uiso 1 1 calc R
H7B H 0.1321 -0.0502 0.2176 0.077 Uiso 1 1 calc R
C8 C -0.118(3) 0.025(2) 0.2080(15) 0.074(6) Uani 1 1 d .
H8A H -0.0838 0.1084 0.2317 0.089 Uiso 1 1 calc R
H8B H -0.1609 -0.0236 0.2563 0.089 Uiso 1 1 calc R
C9 C -0.266(3) 0.0389(18) 0.1325(16) 0.071(5) Uani 1 1 d .
H9A H -0.3638 0.0858 0.1544 0.085 Uiso 1 1 calc R
H9B H -0.2231 0.0887 0.0848 0.085 Uiso 1 1 calc R
N10 N 0.111(3) 0.636(2) 0.1959(12) 0.078(5) Uani 1 1 d .
O11 O 0.238(2) 0.7000(18) 0.2234(13) 0.093(5) Uani 1 1 d .
O12 O -0.038(2) 0.6727(15) 0.1757(13) 0.094(5) Uani 1 1 d .
O13 O 0.136(3) 0.5160(19) 0.1947(17) 0.116(8) Uani 1 1 d .
O20 O 0.781(4) 0.447(3) 0.083(3) 0.156(10) Uani 1 1 d U
H20 H 0.8448 0.5069 0.1022 0.234 Uiso 1 1 calc R
C21 C 0.886(5) 0.355(3) 0.052(3) 0.138(10) Uani 1 1 d U
H21A H 0.9627 0.3909 0.0116 0.207 Uiso 1 1 calc R
H21B H 0.8115 0.2909 0.0212 0.207 Uiso 1 1 calc R
H21C H 0.9590 0.3170 0.1027 0.207 Uiso 1 1 calc R

loop_
_atom_site_aniso_label
_atom_site_aniso_U_11
_atom_site_aniso_U_22
_atom_site_aniso_U_33
_atom_site_aniso_U_23
_atom_site_aniso_U_13
_atom_site_aniso_U_12
Au1 0.0623(6) 0.0578(6) 0.0623(6) 0.0037(3) 0.0094(4) -0.0033(3)
C1 0.040(9) 0.076(12) 0.049(9) 0.012(9) 0.011(7) 0.000(8)
N2 0.047(8) 0.074(11) 0.067(9) 0.018(8) 0.004(7) -0.008(7)
C3 0.079(15) 0.070(15) 0.099(16) 0.019(13) -0.009(12) -0.004(11)
C4 0.067(13) 0.080(15) 0.098(16) 0.008(13) 0.039(12) -0.009(10)
N5 0.059(10) 0.075(11) 0.065(10) 0.013(8) -0.003(8) -0.001(7)
C6 0.060(13) 0.088(16) 0.078(14) 0.004(11) -0.013(10) -0.014(10)
N7 0.070(11) 0.076(12) 0.046(8) 0.005(7) 0.003(7) -0.006(8)
C8 0.089(16) 0.074(15) 0.062(12) -0.004(10) 0.021(11) -0.010(11)
C9 0.077(15) 0.064(14) 0.073(13) -0.003(10) 0.016(11) 0.006(10)
N10 0.079(14) 0.084(14) 0.070(11) -0.008(10) -0.002(9) 0.002(11)
O11 0.078(11) 0.105(13) 0.092(10) 0.016(10) -0.005(8) 0.002(10)
O12 0.075(11) 0.068(10) 0.133(14) 0.017(9) -0.015(10) 0.007(8)
O13 0.138(18) 0.062(11) 0.138(18) -0.019(11) -0.029(14) 0.020(11)
O20 0.124(19) 0.14(2) 0.21(3) 0.005(16) 0.013(17) -0.019(13)
C21 0.11(2) 0.10(2) 0.20(3) 0.006(18) 0.003(19) -0.014(14)

loop_
_atom_type_symbol
_atom_type_description
_atom_type_scat_dispersion_real
_atom_type_scat_dispersion_imag
_atom_type_scat_source
C C 0.0033 0.0016 'International Tables Vol C Tables 4.2.6.8 and 6.1.1.4'
H H 0.0000 0.0000 'International Tables Vol C Tables 4.2.6.8 and 6.1.1.4'
N N 0.0061 0.0033 'International Tables Vol C Tables 4.2.6.8 and 6.1.1.4'
O O 0.0106 0.0060 'International Tables Vol C Tables 4.2.6.8 and 6.1.1.4'
Au Au -2.0133 8.8022 'International Tables Vol C Tables 4.2.6.8 and 6.1.1.4'

loop_
_geom_angle_atom_site_label_1
_geom_angle_atom_site_label_2
_geom_angle_atom_site_label_3
_geom_angle
_geom_angle_site_symmetry_1
_geom_angle_site_symmetry_3
C1 Au1 N7 174.5(7) . .
C1 Au1 Au1 93.6(5) . 3
N7 Au1 Au1 91.9(5) . 3
N2 C1 N5 106.5(15) . .
N2 C1 Au1 126.5(14) . .
N5 C1 Au1 126.8(15) . .
C1 N2 C3 110.8(18) . .
C1 N2 C6 126.4(16) . .
C3 N2 C6 122.7(18) . .
C4 C3 N2 107(2) . .
C4 C3 H3 126.3 . .
N2 C3 H3 126.3 . .
C3 C4 N5 107(2) . .
C3 C4 H4 126.6 . .
N5 C4 H4 126.6 . .
C1 N5 C4 108.3(19) . .
C1 N5 C9 125.2(18) . 3
C4 N5 C9 126.5(19) . 3
N2 C6 H6A 109.5 . .
N2 C6 H6B 109.5 . .
H6A C6 H6B 109.5 . .
N2 C6 H6C 109.5 . .
H6A C6 H6C 109.5 . .
H6B C6 H6C 109.5 . .
C8 N7 Au1 118.7(13) . .
C8 N7 H7A 120.0 . .
Au1 N7 H7A 50.3 . .
C8 N7 H7B 120.0 . .
Au1 N7 H7B 99.2 . .
H7A N7 H7B 120.0 . .
N7 C8 C9 112.3(18) . .
N7 C8 H8A 109.1 . .
C9 C8 H8A 109.1 . .
N7 C8 H8B 109.1 . .
C9 C8 H8B 109.1 . .
H8A C8 H8B 107.9 . .
N5 C9 C8 114.5(17) 3 .
N5 C9 H9A 108.6 3 .
C8 C9 H9A 108.6 . .
N5 C9 H9B 108.6 3 .
C8 C9 H9B 108.6 . .
H9A C9 H9B 107.6 . .
O12 N10 O11 126(2) . .
O12 N10 O13 117(2) . .
O11 N10 O13 117(2) . .
C21 O20 H20 109.5 . .
O20 C21 H21A 109.5 . .
O20 C21 H21B 109.5 . .
H21A C21 H21B 109.5 . .
O20 C21 H21C 109.5 . .
H21A C21 H21C 109.5 . .
H21B C21 H21C 109.5 . .

loop_
_geom_bond_atom_site_label_1
_geom_bond_atom_site_label_2
_geom_bond_distance
_geom_bond_site_symmetry_2
Au1 C1 2.006(16) .
Au1 N7 2.089(17) .
Au1 Au1 3.2332(17) 3
C1 N2 1.31(2) .
C1 N5 1.33(3) .
N2 C3 1.37(3) .
N2 C6 1.49(3) .
C3 C4 1.30(3) .
C3 H3 0.9300 .
C4 N5 1.42(3) .
C4 H4 0.9300 .
N5 C9 1.43(3) 3
C6 H6A 0.9600 .
C6 H6B 0.9600 .
C6 H6C 0.9600 .
N7 C8 1.46(3) .
N7 H7A 0.8600 .
N7 H7B 0.8600 .
C8 C9 1.49(3) .
C8 H8A 0.9700 .
C8 H8B 0.9700 .
C9 N5 1.43(3) 3
C9 H9A 0.9700 .
C9 H9B 0.9700 .
N10 O12 1.19(2) .
N10 O11 1.20(2) .
N10 O13 1.28(3) .
O20 C21 1.37(5) .
O20 H20 0.8200 .
C21 H21A 0.9600 .
C21 H21B 0.9600 .
C21 H21C 0.9600 .

loop_
_geom_torsion_atom_site_label_1
_geom_torsion_atom_site_label_2
_geom_torsion_atom_site_label_3
_geom_torsion_atom_site_label_4
_geom_torsion
_geom_torsion_site_symmetry_1
_geom_torsion_site_symmetry_4
N7 Au1 C1 N2 -40(8) . .
Au1 Au1 C1 N2 137.9(15) 3 .
N7 Au1 C1 N5 135(7) . .
Au1 Au1 C1 N5 -47.7(16) 3 .
N5 C1 N2 C3 2(2) . .
Au1 C1 N2 C3 177.3(14) . .
N5 C1 N2 C6 -179.7(17) . .
Au1 C1 N2 C6 -4(3) . .
C1 N2 C3 C4 -2(3) . .
C6 N2 C3 C4 179.8(18) . .
N2 C3 C4 N5 1(3) . .
N2 C1 N5 C4 -1(2) . .
Au1 C1 N5 C4 -176.7(14) . .
N2 C1 N5 C9 -178.2(18) . 3
Au1 C1 N5 C9 7(3) . 3
C3 C4 N5 C1 0(2) . .
C3 C4 N5 C9 177(2) . 3
C1 Au1 N7 C8 104(7) . .
Au1 Au1 N7 C8 -73.2(15) 3 .
Au1 N7 C8 C9 58(2) . .
N7 C8 C9 N5 62(2) . 3
